data_7200842
loop_
_publ_author_name
'Olejniczak, Anna'
'Katrusiak, Andrzej'
'Vij, Ashwani'

_publ_section_title
;
 Halogen&#x22EF;oxygen aggregation and disorder modes in pressure
 frozen XCF2CF2X&#x2009;:&#x2009;1,4-dioxane (X = Br,I) complexes
;
_journal_issue 7
_journal_name_full CrystEngComm
_journal_page_first 1240
_journal_paper_doi 10.1039/b822832a
_journal_volume 11
_journal_year 2009
_chemical_formula_moiety 'C4 H8 O2'
_chemical_formula_sum 'C4 H8 O2'
_chemical_formula_weight 88.10
_chemical_melting_point 285
_chemical_name_common 1,4-dioxane
_chemical_name_systematic
;
1,4-dioxane
;
_space_group_IT_number 14
_symmetry_cell_setting monoclinic
_symmetry_space_group_name_Hall '-P 2yn'
_symmetry_space_group_name_H-M 'P 1 21/n 1'
_atom_sites_solution_hydrogens geom
_atom_sites_solution_primary direct
_atom_sites_solution_secondary difmap
_audit_creation_method SHELXL-97
_cell_angle_alpha 90.00
_cell_angle_beta 98.36(3)
_cell_angle_gamma 90.00
_cell_formula_units_Z 2
_cell_length_a 5.6590(10)
_cell_length_b 6.4100(10)
_cell_length_c 5.8920(10)
_cell_measurement_pressure 420000
_cell_measurement_reflns_used 180
_cell_measurement_temperature 296(2)
_cell_measurement_theta_max 29.59
_cell_measurement_theta_min 4.83
_cell_volume 211.46(6)
_computing_cell_refinement 'CrysAlis (Oxford Diffraction, 2002)'
_computing_data_collection 'CrysAlis (Oxford Diffraction, 2002)'
_computing_data_reduction 'CrysAlis (Oxford Diffraction, 2002)'
_computing_molecular_graphics
;X-Seed (Barbour, 2001)
and POV-Ray (Persistence of Vision, 2004)
;
_computing_publication_material 'SHELXL-97 (Sheldrick, 1997)'
_computing_structure_refinement 'SHELXL-97 (Sheldrick, 1997)'
_computing_structure_solution 'SHELXS-97 (Sheldrick, 1997)'
_diffrn_ambient_temperature 296(2)
_diffrn_detector_area_resol_mean 16.4
_diffrn_measured_fraction_theta_full 0.304
_diffrn_measured_fraction_theta_max 0.304
_diffrn_measurement_device_type 'Kuma KM4CCD \k geometry'
_diffrn_measurement_method
;HP omega scans - for more details see:
A. Budzianowski, A. Katrusiak in High-Pressure Crystallography
(Eds.: A. Katrusiak, P. F. McMillan),
Dordrecht: Kluwer Acad. Publ., 2004 pp.157-168
;
_diffrn_radiation_monochromator graphite
_diffrn_radiation_source 'fine-focus sealed tube'
_diffrn_radiation_type MoK\a
_diffrn_radiation_wavelength 0.71073
_diffrn_reflns_av_R_equivalents 0.1265
_diffrn_reflns_av_sigmaI/netI 0.1116
_diffrn_reflns_limit_h_max 6
_diffrn_reflns_limit_h_min -6
_diffrn_reflns_limit_k_max 8
_diffrn_reflns_limit_k_min -8
_diffrn_reflns_limit_l_max 4
_diffrn_reflns_limit_l_min -4
_diffrn_reflns_number 1696
_diffrn_reflns_theta_full 29.59
_diffrn_reflns_theta_max 29.59
_diffrn_reflns_theta_min 4.83
_exptl_absorpt_coefficient_mu 0.110
_exptl_absorpt_correction_T_max 0.91
_exptl_absorpt_correction_T_min 0.50
_exptl_absorpt_correction_type integration
_exptl_absorpt_process_details
;
Katrusiak, A. (2003). REDSHADE - Program for correcting
reflections intensities for DAC absorption, gasket shadowing
and sample crystal absorption. Adam Mickiewicz University, Pozna\'n.
Katrusiak, A. (2004). Z. Kristallogr. 219, 461-467
;
_exptl_crystal_colour colourless
_exptl_crystal_density_diffrn 1.384
_exptl_crystal_density_method 'not measured'
_exptl_crystal_description plate
_exptl_crystal_F_000 96
_exptl_crystal_size_max 0.39
_exptl_crystal_size_mid 0.39
_exptl_crystal_size_min 0.07
_refine_diff_density_max 0.180
_refine_diff_density_min -0.264
_refine_diff_density_rms 0.060
_refine_ls_extinction_coef 1.7(6)
_refine_ls_extinction_expression Fc^*^=kFc[1+0.001xFc^2^\l^3^/sin(2\q)]^-1/4^
_refine_ls_extinction_method SHELXL
_refine_ls_goodness_of_fit_ref 1.416
_refine_ls_hydrogen_treatment constr
_refine_ls_matrix_type full
_refine_ls_number_parameters 29
_refine_ls_number_reflns 180
_refine_ls_number_restraints 0
_refine_ls_restrained_S_all 1.416
_refine_ls_R_factor_all 0.2073
_refine_ls_R_factor_gt 0.1784
_refine_ls_shift/su_max 0.000
_refine_ls_shift/su_mean 0.000
_refine_ls_structure_factor_coef Fsqd
_refine_ls_weighting_details 'calc w=1/[\s^2^(Fo^2^)+(0.0757P)^2^+1.1475P] where P=(Fo^2^+2Fc^2^)/3'
_refine_ls_weighting_scheme calc
_refine_ls_wR_factor_gt 0.3250
_refine_ls_wR_factor_ref 0.3400
_reflns_number_gt 149
_reflns_number_total 180
_reflns_threshold_expression >2sigma(I)
_cod_data_source_file b822832a.txt
_cod_data_source_block C4H8O2
_cod_depositor_comments
;
The following automatic conversions were performed:
'_symmetry_cell_setting' value 'Monoclinic' changed to 'monoclinic'
according to '/home/saulius/struct/CIF-dictionaries/cif_core.dic'
dictionary named 'cif_core.dic' version 2.4.1 from 2010-06-29.

Automatic conversion script
Id: cif_fix_enum 1527 2010-12-29 10:47:43Z saulius 
;
_cod_original_sg_symbol_H-M 'P 2(1)/n'
_cod_database_code 7200842

loop_
_symmetry_equiv_pos_as_xyz
'x, y, z'
'-x+1/2, y+1/2, -z+1/2'
'-x, -y, -z'
'x-1/2, -y-1/2, z-1/2'

loop_
_atom_site_label
_atom_site_type_symbol
_atom_site_fract_x
_atom_site_fract_y
_atom_site_fract_z
_atom_site_U_iso_or_equiv
_atom_site_adp_type
_atom_site_occupancy
_atom_site_symmetry_multiplicity
_atom_site_calc_flag
_atom_site_refinement_flags
_atom_site_disorder_assembly
_atom_site_disorder_group
O1 O 0.7141(19) 0.6145(11) 0.521(3) 0.091(15) Uani 1 1 d . . .
C1 C 0.504(3) 0.7049(18) 0.572(5) 0.06(3) Uani 1 1 d . . .
H1 H 0.4232 0.7746 0.4361 0.072 Uiso 1 1 calc R . .
H2 H 0.5429 0.8089 0.6908 0.072 Uiso 1 1 calc R . .
C2 C 0.663(4) 0.4587(18) 0.348(5) 0.06(2) Uani 1 1 d . . .
H3 H 0.8097 0.3928 0.3193 0.069 Uiso 1 1 calc R . .
H4 H 0.5873 0.5222 0.2065 0.069 Uiso 1 1 calc R . .

loop_
_atom_site_aniso_label
_atom_site_aniso_U_11
_atom_site_aniso_U_22
_atom_site_aniso_U_33
_atom_site_aniso_U_23
_atom_site_aniso_U_13
_atom_site_aniso_U_12
O1 0.066(12) 0.030(5) 0.15(3) -0.015(7) -0.072(17) 0.001(5)
C1 0.066(17) 0.025(5) 0.08(6) 0.009(10) -0.02(3) -0.016(7)
C2 0.075(19) 0.042(7) 0.05(5) -0.023(11) -0.01(3) 0.008(8)

loop_
_atom_type_symbol
_atom_type_description
_atom_type_scat_dispersion_real
_atom_type_scat_dispersion_imag
_atom_type_scat_source
C C 0.0033 0.0016 'International Tables Vol C Tables 4.2.6.8 and 6.1.1.4'
H H 0.0000 0.0000 'International Tables Vol C Tables 4.2.6.8 and 6.1.1.4'
O O 0.0106 0.0060 'International Tables Vol C Tables 4.2.6.8 and 6.1.1.4'

loop_
_geom_angle_atom_site_label_1
_geom_angle_atom_site_label_2
_geom_angle_atom_site_label_3
_geom_angle
_geom_angle_site_symmetry_1
_geom_angle_site_symmetry_3
_geom_angle_publ_flag
C1 O1 C2 110.6(12) . . ?
O1 C1 C2 111.4(11) . 3_666 ?
O1 C1 H1 109.3 . . ?
C2 C1 H1 109.3 3_666 . ?
O1 C1 H2 109.3 . . ?
C2 C1 H2 109.3 3_666 . ?
H1 C1 H2 108.0 . . ?
O1 C2 C1 109(3) . 3_666 ?
O1 C2 H3 109.8 . . ?
C1 C2 H3 109.8 3_666 . ?
O1 C2 H4 109.8 . . ?
C1 C2 H4 109.8 3_666 . ?
H3 C2 H4 108.3 . . ?

loop_
_geom_bond_atom_site_label_1
_geom_bond_atom_site_label_2
_geom_bond_distance
_geom_bond_site_symmetry_2
_geom_bond_publ_flag
O1 C1 1.39(3) . ?
O1 C2 1.43(2) . ?
C1 C2 1.53(4) 3_666 ?
C1 H1 0.9700 . ?
C1 H2 0.9700 . ?
C2 C1 1.53(4) 3_666 ?
C2 H3 0.9700 . ?
C2 H4 0.9700 . ?

loop_
_geom_torsion_atom_site_label_1
_geom_torsion_atom_site_label_2
_geom_torsion_atom_site_label_3
_geom_torsion_atom_site_label_4
_geom_torsion
_geom_torsion_site_symmetry_1
_geom_torsion_site_symmetry_2
_geom_torsion_site_symmetry_3
_geom_torsion_site_symmetry_4
_geom_torsion_publ_flag
C2 O1 C1 C2 58(3) . . . 3_666 ?
C1 O1 C2 C1 -57.0(16) . . . 3_666 ?
